data_9011844
loop_
_publ_author_name
'Talybov, A. G.'
'Vainshtein, B. K.'

_publ_section_title
;
 An electron diffraction study of the second superlattice in PbBi4Te7
;
_journal_name_full 'Soviet Physics Crystallography'
_journal_page_first 32
_journal_page_last 37
_journal_volume 7
_journal_year 1962
_chemical_compound_source Synthetic
_chemical_formula_sum 'Bi3 Pb0.75 Te5.25'
_chemical_name_mineral Kochkarite
_space_group_IT_number 164
_symmetry_space_group_name_Hall '-P 3 2"'
_symmetry_space_group_name_H-M 'P -3 m 1'
_cell_angle_alpha 90
_cell_angle_beta 90
_cell_angle_gamma 120
_cell_length_a 4.44
_cell_length_b 4.44
_cell_length_c 71.7
_cell_formula_units_Z 4
_cell_volume 1224.097
_database_code_amcsd 0015545
_exptl_crystal_density_diffrn 7.880
_cod_original_formula_sum 'Te5.25 Pb.75 Bi3'
_cod_database_code 9011844

loop_
_space_group_symop_operation_xyz
x,y,z
-y,-x,z
y,-x+y,-z
-x,-x+y,-z
-x+y,-x,z
-x+y,y,z
-x,-y,-z
y,x,-z
-y,x-y,z
x,x-y,z
x-y,x,-z
x-y,-y,-z

loop_
_atom_site_label
_atom_site_fract_x
_atom_site_fract_y
_atom_site_fract_z
_atom_site_occupancy
Te1 0.66667 0.33333 0.01389 1.00000
Te2 0.00000 0.00000 0.04167 0.50000
Pb2 0.00000 0.00000 0.04167 0.50000
Bi3 0.33333 0.66667 0.06944 1.00000
Te4 0.66667 0.33333 0.09722 1.00000
Bi5 0.00000 0.00000 0.12500 1.00000
Te6 0.33333 0.66667 0.15278 1.00000
Bi7 0.66667 0.33333 0.18056 1.00000
Te8 0.00000 0.00000 0.20833 1.00000
Te9 0.33333 0.66667 0.23611 0.66667
Pb9 0.33333 0.66667 0.23611 0.33333
Te10 0.66667 0.33333 0.26389 0.83333
Pb10 0.66667 0.33333 0.26389 0.16667
Te11 0.00000 0.00000 0.29167 1.00000
Bi12 0.33333 0.66667 0.31944 1.00000
Te13 0.66667 0.33333 0.34722 1.00000
Bi14 0.00000 0.00000 0.37500 1.00000
Te15 0.33333 0.66667 0.40278 1.00000
Bi16 0.66667 0.33333 0.43056 1.00000
Te17 0.00000 0.00000 0.45833 0.50000
Pb17 0.00000 0.00000 0.45833 0.50000
Te18 0.33333 0.66667 0.48611 1.00000

loop_
_cod_related_entry_id
_cod_related_entry_database
_cod_related_entry_code
1 AMCSD 0015545
